data_4501717
loop_
_publ_author_name
'Campos-Gaxiola, Jos\'e J.'
'Vega-Paz, Araceli'
'Rom\'an-Bravo, Perla'
'H\"opfl, Herbert'
'S\'anchez-V\'azquez, Mario'

_publ_section_title
;
 Pyridineboronic Acids as Useful Building Blocks in Combination with
 Perchloroplatinate(II) and -(IV) Salts: 1D, 2D, and 3D Hydrogen-Bonded
 Networks Containing X-H&#x00B7;&#x00B7;&#x00B7;Cl2Pt&#x2212;(X = C, N+),
 B(OH)2&#x00B7;&#x00B7;&#x00B7;Cl2Pt&#x2212;, and
 B(OH)2&#x00B7;&#x00B7;&#x00B7;(HO)2B Synthons
;
_journal_issue 7
_journal_name_full 'Crystal Growth &amp; Design'
_journal_page_first 3182
_journal_paper_doi 10.1021/cg100325c
_journal_volume 10
_journal_year 2010
_chemical_formula_moiety '2(C5 H7 B N O2), Cl4 Pt'
_chemical_formula_sum 'C10 H14 B2 Cl4 N2 O4 Pt'
_chemical_formula_weight 584.74
_chemical_name_systematic
;

 ?

;
_space_group_IT_number 2
_symmetry_cell_setting triclinic
_symmetry_space_group_name_Hall '-P 1'
_symmetry_space_group_name_H-M 'P -1'
_atom_sites_solution_hydrogens geom
_atom_sites_solution_primary direct
_atom_sites_solution_secondary difmap
_audit_creation_method SHELXL-97
_cell_angle_alpha 68.767(2)
_cell_angle_beta 77.992(2)
_cell_angle_gamma 85.515(2)
_cell_formula_units_Z 1
_cell_length_a 7.3658(10)
_cell_length_b 8.0487(11)
_cell_length_c 8.1862(11)
_cell_measurement_reflns_used 3778
_cell_measurement_temperature 293(2)
_cell_measurement_theta_max 27.77
_cell_measurement_theta_min 2.71
_cell_volume 442.47(10)
_computing_cell_refinement 'Bruker SAINT'
_computing_data_collection 'Bruker SMART'
_computing_data_reduction 'Bruker SAINT'
_computing_molecular_graphics 'Bruker SHELXTL'
_computing_publication_material 'Bruker SHELXTL'
_computing_structure_refinement 'SHELXL-97 (Sheldrick, 1997)'
_computing_structure_solution 'SHELXS-97 (Sheldrick, 1990)'
_diffrn_ambient_temperature 293(2)
_diffrn_measured_fraction_theta_full 0.996
_diffrn_measured_fraction_theta_max 0.996
_diffrn_measurement_device_type 'CCD area detector'
_diffrn_measurement_method 'phi and omega scans'
_diffrn_radiation_monochromator graphite
_diffrn_radiation_source 'fine-focus sealed tube'
_diffrn_radiation_type MoK\a
_diffrn_radiation_wavelength 0.71073
_diffrn_reflns_av_R_equivalents 0.0378
_diffrn_reflns_av_sigmaI/netI 0.0414
_diffrn_reflns_limit_h_max 8
_diffrn_reflns_limit_h_min -8
_diffrn_reflns_limit_k_max 9
_diffrn_reflns_limit_k_min -9
_diffrn_reflns_limit_l_max 9
_diffrn_reflns_limit_l_min -9
_diffrn_reflns_number 4215
_diffrn_reflns_theta_full 25.00
_diffrn_reflns_theta_max 25.00
_diffrn_reflns_theta_min 2.71
_exptl_absorpt_coefficient_mu 8.547
_exptl_absorpt_correction_T_max 0.5967
_exptl_absorpt_correction_T_min 0.2930
_exptl_absorpt_correction_type multi-scan
_exptl_absorpt_process_details SADABS
_exptl_crystal_colour yellow
_exptl_crystal_density_diffrn 2.194
_exptl_crystal_density_method 'not measured'
_exptl_crystal_description 'rectangular prism'
_exptl_crystal_F_000 276
_exptl_crystal_size_max 0.18
_exptl_crystal_size_mid 0.12
_exptl_crystal_size_min 0.06
_refine_diff_density_max 3.097
_refine_diff_density_min -1.845
_refine_diff_density_rms 0.192
_refine_ls_extinction_method none
_refine_ls_goodness_of_fit_ref 1.070
_refine_ls_hydrogen_treatment mixed
_refine_ls_matrix_type full
_refine_ls_number_parameters 115
_refine_ls_number_reflns 1561
_refine_ls_number_restraints 3
_refine_ls_restrained_S_all 1.069
_refine_ls_R_factor_all 0.0323
_refine_ls_R_factor_gt 0.0323
_refine_ls_shift/su_max 0.000
_refine_ls_shift/su_mean 0.000
_refine_ls_structure_factor_coef Fsqd
_refine_ls_weighting_details 'calc w=1/[\s^2^(Fo^2^)+(0.0540P)^2^+0.0000P] where P=(Fo^2^+2Fc^2^)/3'
_refine_ls_weighting_scheme calc
_refine_ls_wR_factor_gt 0.0788
_refine_ls_wR_factor_ref 0.0788
_reflns_number_gt 1560
_reflns_number_total 1561
_reflns_threshold_expression >2sigma(I)
_cod_data_source_file cg100325c_si_002.cif
_cod_data_source_block d13salam
_cod_depositor_comments
;
The following automatic conversions were performed:

'_symmetry_cell_setting' value 'Triclinic' changed to 'triclinic'
according to /home/saulius/struct/CIF-dictionaries/cif_core.dic
dictionary named 'cif_core.dic' version 2.4.2 from 2011-04-26.

Automatic conversion script
Id: cif_fix_values 1715 2011-07-08 13:25:40Z adriana 
;
_cod_original_sg_symbol_H-M P-1
_cod_database_code 4501717

loop_
_symmetry_equiv_pos_as_xyz
'x, y, z'
'-x, -y, -z'

loop_
_atom_site_label
_atom_site_type_symbol
_atom_site_fract_x
_atom_site_fract_y
_atom_site_fract_z
_atom_site_U_iso_or_equiv
_atom_site_adp_type
_atom_site_occupancy
_atom_site_symmetry_multiplicity
_atom_site_calc_flag
_atom_site_refinement_flags
Pt1 Pt 0.5000 0.5000 0.5000 0.02954(15) Uani 1 2 d S
Cl1 Cl 0.4691(2) 0.4517(3) 0.2460(2) 0.0442(4) Uani 1 1 d .
Cl2 Cl 0.2388(2) 0.6778(3) 0.4869(2) 0.0476(4) Uani 1 1 d .
N1 N -0.1357(9) 0.6558(9) 1.0930(9) 0.0499(15) Uani 1 1 d D
H10 H -0.217(10) 0.578(10) 1.153(12) 0.075 Uiso 1 1 d D
O1 O 0.4465(8) 1.0192(9) 0.7580(9) 0.0646(16) Uani 1 1 d D
H1' H 0.515(13) 1.106(10) 0.693(14) 0.097 Uiso 1 1 d D
O2 O 0.2395(10) 1.1137(9) 0.5498(8) 0.0675(17) Uani 1 1 d D
H2' H 0.306(14) 1.199(11) 0.475(13) 0.101 Uiso 1 1 d D
B1 B 0.2862(12) 1.0142(11) 0.7055(12) 0.0450(19) Uani 1 1 d .
C2 C 0.1621(10) 0.7745(10) 1.0137(10) 0.0445(16) Uani 1 1 d .
H2 H 0.2766 0.7790 1.0429 0.053 Uiso 1 1 calc R
C3 C 0.0265(11) 0.6614(11) 1.1379(10) 0.0517(19) Uani 1 1 d .
H3 H 0.0482 0.5908 1.2505 0.062 Uiso 1 1 calc R
C1 C 0.1307(10) 0.8805(9) 0.8475(9) 0.0373(14) Uani 1 1 d .
C6 C -0.0409(10) 0.8696(10) 0.8084(10) 0.0455(17) Uani 1 1 d .
H6 H -0.0663 0.9390 0.6970 0.055 Uiso 1 1 calc R
C5 C -0.1750(11) 0.7554(12) 0.9350(11) 0.0532(19) Uani 1 1 d .
H5 H -0.2910 0.7486 0.9098 0.064 Uiso 1 1 calc R

loop_
_atom_site_aniso_label
_atom_site_aniso_U_11
_atom_site_aniso_U_22
_atom_site_aniso_U_33
_atom_site_aniso_U_23
_atom_site_aniso_U_13
_atom_site_aniso_U_12
Pt1 0.0331(2) 0.0255(2) 0.0226(2) -0.00034(13) -0.00097(13) -0.00903(13)
Cl1 0.0490(9) 0.0502(10) 0.0318(8) -0.0119(7) -0.0047(7) -0.0131(7)
Cl2 0.0436(9) 0.0462(10) 0.0438(10) -0.0074(8) -0.0051(7) 0.0021(7)
N1 0.047(4) 0.053(4) 0.043(4) -0.013(3) 0.006(3) -0.018(3)
O1 0.046(3) 0.060(4) 0.063(4) 0.007(3) -0.004(3) -0.020(3)
O2 0.082(4) 0.058(4) 0.042(3) 0.011(3) -0.008(3) -0.035(3)
B1 0.048(5) 0.038(4) 0.040(5) -0.008(4) 0.003(4) -0.011(3)
C2 0.041(4) 0.043(4) 0.040(4) -0.004(3) -0.007(3) -0.004(3)
C3 0.056(5) 0.050(5) 0.034(4) 0.001(3) -0.004(3) -0.010(4)
C1 0.044(4) 0.031(3) 0.030(3) -0.007(3) 0.003(3) -0.008(3)
C6 0.049(4) 0.049(4) 0.035(4) -0.008(3) -0.010(3) -0.008(3)
C5 0.044(4) 0.064(5) 0.051(5) -0.017(4) -0.007(3) -0.015(4)

loop_
_atom_type_symbol
_atom_type_description
_atom_type_scat_dispersion_real
_atom_type_scat_dispersion_imag
_atom_type_scat_source
C C 0.0033 0.0016 'International Tables Vol C Tables 4.2.6.8 and 6.1.1.4'
H H 0.0000 0.0000 'International Tables Vol C Tables 4.2.6.8 and 6.1.1.4'
B B 0.0013 0.0007 'International Tables Vol C Tables 4.2.6.8 and 6.1.1.4'
N N 0.0061 0.0033 'International Tables Vol C Tables 4.2.6.8 and 6.1.1.4'
O O 0.0106 0.0060 'International Tables Vol C Tables 4.2.6.8 and 6.1.1.4'
Cl Cl 0.1484 0.1585 'International Tables Vol C Tables 4.2.6.8 and 6.1.1.4'
Pt Pt -1.7033 8.3905 'International Tables Vol C Tables 4.2.6.8 and 6.1.1.4'

loop_
_geom_angle_atom_site_label_1
_geom_angle_atom_site_label_2
_geom_angle_atom_site_label_3
_geom_angle
_geom_angle_site_symmetry_1
_geom_angle_site_symmetry_3
Cl2 Pt1 Cl2 180.0 2_666 .
Cl2 Pt1 Cl1 89.05(7) 2_666 .
Cl2 Pt1 Cl1 90.95(7) . .
Cl2 Pt1 Cl1 90.95(7) 2_666 2_666
Cl2 Pt1 Cl1 89.05(7) . 2_666
Cl1 Pt1 Cl1 180.0 . 2_666
C5 N1 C3 123.3(7) . .
O2 B1 O1 127.2(7) . .
O2 B1 C1 116.1(7) . .
O1 B1 C1 116.7(7) . .
C1 C2 C3 121.2(7) . .
N1 C3 C2 118.5(7) . .
C2 C1 C6 117.8(6) . .
C2 C1 B1 121.1(7) . .
C6 C1 B1 121.1(7) . .
C1 C6 C5 120.1(7) . .
N1 C5 C6 119.2(7) . .

loop_
_geom_bond_atom_site_label_1
_geom_bond_atom_site_label_2
_geom_bond_distance
_geom_bond_site_symmetry_2
Pt1 Cl2 2.3035(18) 2_666
Pt1 Cl2 2.3035(18) .
Pt1 Cl1 2.3069(17) .
Pt1 Cl1 2.3069(17) 2_666
N1 C5 1.329(11) .
N1 C3 1.330(11) .
O1 B1 1.346(11) .
O2 B1 1.336(11) .
B1 C1 1.598(10) .
C2 C1 1.375(10) .
C2 C3 1.382(11) .
C1 C6 1.384(10) .
C6 C5 1.386(11) .

loop_
_geom_torsion_atom_site_label_1
_geom_torsion_atom_site_label_2
_geom_torsion_atom_site_label_3
_geom_torsion_atom_site_label_4
_geom_torsion
C5 N1 C3 C2 -0.9(12)
C1 C2 C3 N1 0.6(12)
C3 C2 C1 C6 -0.3(11)
C3 C2 C1 B1 178.7(7)
O2 B1 C1 C2 -178.6(7)
O1 B1 C1 C2 -1.1(11)
O2 B1 C1 C6 0.5(11)
O1 B1 C1 C6 178.0(7)
C2 C1 C6 C5 0.4(11)
B1 C1 C6 C5 -178.7(7)
C3 N1 C5 C6 1.0(13)
C1 C6 C5 N1 -0.7(12)
